data_7237744
loop_
_publ_author_name
'Zhang, Hao'
'Nie, Yong'
'Miao, Jinling'
'Zhang, Dengqing'
'Li, Yexin'
'Liu, Guangning'
'Sun, Guoxin'
'Jiang, Xuchuan'

_publ_section_title
;
 Fluorination of the tetraphenylethene core: synthesis,
 aggregation-induced emission, reversible mechanofluorochromism and
 thermofluorochromism of fluorinated tetraphenylethene derivatives
;
_journal_issue 11
_journal_name_full 'Journal of Materials Chemistry C'
_journal_page_first 3306
_journal_paper_doi 10.1039/C9TC00511K
_journal_volume 7
_journal_year 2019
_chemical_formula_moiety 'C26 H16 F4'
_chemical_formula_sum 'C26 H16 F4'
_chemical_formula_weight 404.39
_space_group_crystal_system monoclinic
_space_group_IT_number 4
_space_group_name_Hall 'P 2yb'
_space_group_name_H-M_alt 'P 1 21 1'
_atom_sites_solution_hydrogens geom
_audit_creation_date 2018-11-28
_audit_creation_method
;
Olex2 1.2
(compiled 2018.05.29 svn.r3508 for OlexSys, GUI svn.r5506)
;
_audit_update_record
;
2018-12-05 deposited with the CCDC.	2019-02-13 downloaded from the CCDC.
;
_cell_angle_alpha 90
_cell_angle_beta 108.037(7)
_cell_angle_gamma 90
_cell_formula_units_Z 2
_cell_length_a 9.9748(6)
_cell_length_b 9.6537(6)
_cell_length_c 11.0118(7)
_cell_measurement_reflns_used 2878
_cell_measurement_temperature 293(2)
_cell_measurement_theta_max 23.2590
_cell_measurement_theta_min 3.8150
_cell_volume 1008.26(12)
_computing_cell_refinement
;
CrysAlisPro, Agilent Technologies,
Version 1.171.37.35 (release 13-08-2014 CrysAlis171 .NET)
(compiled Aug 13 2014,18:06:01)
;
_computing_data_collection
;
CrysAlisPro, Agilent Technologies,
Version 1.171.37.35 (release 13-08-2014 CrysAlis171 .NET)
(compiled Aug 13 2014,18:06:01)
;
_computing_data_reduction
;
CrysAlisPro, Agilent Technologies,
Version 1.171.37.35 (release 13-08-2014 CrysAlis171 .NET)
(compiled Aug 13 2014,18:06:01)
;
_computing_molecular_graphics 'Olex2 (Dolomanov et al., 2009)'
_computing_publication_material 'Olex2 (Dolomanov et al., 2009)'
_computing_structure_refinement 'ShelXL (Sheldrick, 2015)'
_computing_structure_solution 'XT (Sheldrick, 2015)'
_diffrn_ambient_temperature 293(2)
_diffrn_detector 'CCD plate'
_diffrn_detector_area_resol_mean 16.0355
_diffrn_detector_type Eos
_diffrn_measured_fraction_theta_full 0.993
_diffrn_measured_fraction_theta_max 0.994
_diffrn_measurement_details
;
#__ type_ start__ end____ width___ exp.time_
  1 omega  -52.00   43.00   1.0000   45.0000
omega____ theta____ kappa____ phi______ frames
    -       15.8569  -77.0000   60.0000 95

#__ type_ start__ end____ width___ exp.time_
  2 omega  -11.00   83.00   1.0000   45.0000
omega____ theta____ kappa____ phi______ frames
    -       15.8569   77.0000 -180.0000 94

#__ type_ start__ end____ width___ exp.time_
  3 omega   -1.00   83.00   1.0000   45.0000
omega____ theta____ kappa____ phi______ frames
    -       15.8569   57.0000  120.0000 84

#__ type_ start__ end____ width___ exp.time_
  4 omega   35.00   88.00   1.0000   45.0000
omega____ theta____ kappa____ phi______ frames
    -       15.8569  178.0000   60.0000 53

#__ type_ start__ end____ width___ exp.time_
  5 omega  -25.00   55.00   1.0000   45.0000
omega____ theta____ kappa____ phi______ frames
    -       15.8569  -99.0000  -90.0000 80

#__ type_ start__ end____ width___ exp.time_
  6 omega  -84.00    0.00   1.0000   45.0000
omega____ theta____ kappa____ phi______ frames
    -      -16.9507  -57.0000 -150.0000 84

#__ type_ start__ end____ width___ exp.time_
  7 omega   32.00   88.00   1.0000   45.0000
omega____ theta____ kappa____ phi______ frames
    -       15.8569 -178.0000 -120.0000 56

#__ type_ start__ end____ width___ exp.time_
  8 omega  -53.00   39.00   1.0000   45.0000
omega____ theta____ kappa____ phi______ frames
    -       15.8569    0.0000   90.0000 92

#__ type_ start__ end____ width___ exp.time_
  9 omega   -3.00   85.00   1.0000   45.0000
omega____ theta____ kappa____ phi______ frames
    -       15.8569   37.0000   30.0000 88
;
_diffrn_measurement_device 'four-circle diffractometer'
_diffrn_measurement_device_type 'Xcalibur, Eos, Gemini'
_diffrn_measurement_method '\w scans'
_diffrn_orient_matrix_UB_11 -0.0737819000
_diffrn_orient_matrix_UB_12 -0.0088055000
_diffrn_orient_matrix_UB_13 -0.0278517000
_diffrn_orient_matrix_UB_21 -0.0049989000
_diffrn_orient_matrix_UB_22 0.0672775000
_diffrn_orient_matrix_UB_23 -0.0270177000
_diffrn_orient_matrix_UB_31 0.0111707000
_diffrn_orient_matrix_UB_32 -0.0282359000
_diffrn_orient_matrix_UB_33 -0.0555093000
_diffrn_radiation_monochromator graphite
_diffrn_radiation_probe x-ray
_diffrn_radiation_type MoK\a
_diffrn_radiation_wavelength 0.71073
_diffrn_reflns_av_R_equivalents 0.0653
_diffrn_reflns_av_unetI/netI 0.0784
_diffrn_reflns_Laue_measured_fraction_full 0.993
_diffrn_reflns_Laue_measured_fraction_max 0.994
_diffrn_reflns_limit_h_max 12
_diffrn_reflns_limit_h_min -12
_diffrn_reflns_limit_k_max 12
_diffrn_reflns_limit_k_min -12
_diffrn_reflns_limit_l_max 13
_diffrn_reflns_limit_l_min -13
_diffrn_reflns_number 13939
_diffrn_reflns_point_group_measured_fraction_full 0.994
_diffrn_reflns_point_group_measured_fraction_max 0.995
_diffrn_reflns_theta_full 25.242
_diffrn_reflns_theta_max 26.365
_diffrn_reflns_theta_min 3.204
_diffrn_source 'Enhance (Mo) X-ray Source'
_exptl_absorpt_coefficient_mu 0.102
_exptl_absorpt_correction_T_max 1.00000
_exptl_absorpt_correction_T_min 0.61975
_exptl_absorpt_correction_type multi-scan
_exptl_absorpt_process_details
;
CrysAlisPro, Agilent Technologies,
Version 1.171.37.35 (release 13-08-2014 CrysAlis171 .NET)
(compiled Aug 13 2014,18:06:01)
Empirical absorption correction using spherical harmonics,
 implemented in SCALE3 ABSPACK scaling algorithm.
;
_exptl_crystal_colour colorless
_exptl_crystal_density_diffrn 1.332
_exptl_crystal_density_meas ?
_exptl_crystal_density_method 'not measured'
_exptl_crystal_description block
_exptl_crystal_F_000 416
_exptl_crystal_size_max 0.5
_exptl_crystal_size_mid 0.4
_exptl_crystal_size_min 0.38
_refine_diff_density_max 0.592
_refine_diff_density_min -0.387
_refine_diff_density_rms 0.081
_refine_ls_abs_structure_details
;
 Flack x determined using 552 quotients [(I+)-(I-)]/[(I+)+(I-)]
 (Parsons, Flack and Wagner, Acta Cryst. B69 (2013) 249-259).
;
_refine_ls_abs_structure_Flack -0.3(10)
_refine_ls_extinction_method none
_refine_ls_goodness_of_fit_ref 1.026
_refine_ls_hydrogen_treatment constr
_refine_ls_matrix_type full
_refine_ls_number_parameters 271
_refine_ls_number_reflns 4103
_refine_ls_number_restraints 29
_refine_ls_restrained_S_all 1.044
_refine_ls_R_factor_all 0.1773
_refine_ls_R_factor_gt 0.1113
_refine_ls_shift/su_max 0.000
_refine_ls_shift/su_mean 0.000
_refine_ls_structure_factor_coef Fsqd
_refine_ls_weighting_details 'w=1/[\s^2^(Fo^2^)+(0.2000P)^2^] where P=(Fo^2^+2Fc^2^)/3'
_refine_ls_weighting_scheme calc
_refine_ls_wR_factor_gt 0.2813
_refine_ls_wR_factor_ref 0.3482
_reflns_Friedel_coverage 0.885
_reflns_Friedel_fraction_full 0.996
_reflns_Friedel_fraction_max 0.996
_reflns_number_gt 1994
_reflns_number_total 4103
_reflns_threshold_expression 'I > 2\s(I)'
_cod_data_source_file c9tc00511k2.cif
_cod_data_source_block 171124_ny_zh25
_cod_depositor_comments
;
The following automatic conversions were performed:

data item '_exptl_crystal_density_meas' value 'not measured' was
changed to '?' -- the value is perceived as not measured.

Automatic conversion script
Id: cif_fix_values 6909 2019-04-08 15:41:33Z antanas 
;
_cod_original_cell_volume 1008.26(11)
_cod_database_code 7237744
_shelx_shelxl_version_number 2014/7
_chemical_oxdiff_formula 'C H F'
_shelx_space_group_comment
;
The symmetry employed for this shelxl refinement is uniquely defined
by the following loop, which should always be used as a source of
symmetry information in preference to the above space-group names.
They are only intended as comments.
;
_reflns_odcompleteness_completeness 99.73
_reflns_odcompleteness_iscentric 1
_reflns_odcompleteness_theta 26.32
_olex2_refinement_description
;
1. Fixed Uiso
 At 1.2 times of:
  All C(H) groups
2. Rigid bond restraints
 F2, C17
 with sigma for 1-2 distances of 0.005 and sigma for 1-3 distances of 0.01
 F3, C23
 with sigma for 1-2 distances of 0.005 and sigma for 1-3 distances of 0.01
 C12, C13
 with sigma for 1-2 distances of 0.005 and sigma for 1-3 distances of 0.01
 C18, C19
 with sigma for 1-2 distances of 0.005 and sigma for 1-3 distances of 0.01
3. Uiso/Uaniso restraints and constraints
Uanis(C25) \\sim Ueq, Uanis(C24) \\sim Ueq, Uanis(C23) \\sim Ueq: with sigma of
0.01 and sigma for terminal atoms of 0.02
Uanis(F3) \\sim Ueq: with sigma of 0.01 and sigma for terminal atoms of 0.02
4.a Aromatic/amide H refined with riding coordinates:
 C20(H20), C26(H26), C8(H8), C16(H16), C14(H14), C4(H4), C11(H11), C19(H19),
 C7(H7), C18(H18), C22(H22), C10(H10), C13(H13), C24(H24), C25(H25), C5(H5)
;
_olex2_submission_special_instructions 'No special instructions were received'

loop_
_space_group_symop_operation_xyz
'x, y, z'
'-x, y+1/2, -z'

loop_
_atom_site_label
_atom_site_type_symbol
_atom_site_fract_x
_atom_site_fract_y
_atom_site_fract_z
_atom_site_U_iso_or_equiv
_atom_site_adp_type
_atom_site_occupancy
_atom_site_site_symmetry_order
_atom_site_calc_flag
_atom_site_refinement_flags_posn
_atom_site_refinement_flags_adp
C15 C -0.5134(5) -0.5668(7) -0.2744(5) 0.0630(14) Uani 1 1 d . .
F4 F -1.0969(5) -0.2902(7) 0.0116(5) 0.145(2) Uani 1 1 d . .
C20 C -0.4422(7) -0.6937(7) -0.2529(6) 0.0789(19) Uani 1 1 d . .
H20 H -0.4567 -0.7572 -0.1947 0.095 Uiso 1 1 calc R .
C2 C -0.6116(5) -0.5326(5) -0.1992(4) 0.0539(13) Uani 1 1 d . .
C1 C -0.7484(5) -0.4947(5) -0.2588(5) 0.0568(14) Uani 1 1 d . .
C3 C -0.8136(5) -0.5060(6) -0.4000(5) 0.0570(13) Uani 1 1 d . .
C9 C -0.8377(5) -0.4379(6) -0.1877(5) 0.0590(14) Uani 1 1 d . .
C21 C -0.5503(6) -0.5418(6) -0.0607(5) 0.0619(14) Uani 1 1 d . .
C17 C -0.3952(7) -0.5080(9) -0.4226(6) 0.0858(19) Uani 1 1 d . U
C26 C -0.4163(7) -0.4780(8) -0.0009(6) 0.083(2) Uani 1 1 d . .
H26 H -0.3676 -0.4318 -0.0483 0.099 Uiso 1 1 calc R .
C8 C -0.7976(6) -0.6214(8) -0.4696(6) 0.0763(17) Uani 1 1 d . .
H8 H -0.7437 -0.6953 -0.4266 0.092 Uiso 1 1 calc R .
C16 C -0.4865(6) -0.4724(7) -0.3584(5) 0.0677(16) Uani 1 1 d . .
H16 H -0.5302 -0.3862 -0.3708 0.081 Uiso 1 1 calc R .
C14 C -0.7935(7) -0.3324(7) -0.1026(6) 0.0776(18) Uani 1 1 d . .
H14 H -0.7054 -0.2926 -0.0906 0.093 Uiso 1 1 calc R .
C4 C -0.8951(6) -0.3961(7) -0.4691(5) 0.0706(17) Uani 1 1 d . .
H4 H -0.9088 -0.3160 -0.4275 0.085 Uiso 1 1 calc R .
F2 F -0.3584(7) -0.4213(8) -0.4958(5) 0.152(2) Uani 1 1 d . U
C11 C -1.0579(6) -0.4372(8) -0.1391(5) 0.0786(17) Uani 1 1 d . .
H11 H -1.1480 -0.4727 -0.1524 0.094 Uiso 1 1 calc R .
C12 C -1.0102(6) -0.3360(8) -0.0549(5) 0.0804(18) Uani 1 1 d . U
C19 C -0.3491(7) -0.7219(8) -0.3209(6) 0.0876(18) Uani 1 1 d . U
H19 H -0.3010 -0.8058 -0.3076 0.105 Uiso 1 1 calc R .
C7 C -0.8577(7) -0.6303(8) -0.5984(6) 0.0819(19) Uani 1 1 d . .
H7 H -0.8476 -0.7096 -0.6428 0.098 Uiso 1 1 calc R .
F1 F -0.9851(9) -0.5215(9) -0.7912(5) 0.179(3) Uani 1 1 d . .
C6 C -0.9343(7) -0.5180(10) -0.6613(6) 0.089(2) Uani 1 1 d . .
C18 C -0.3262(7) -0.6304(10) -0.4066(6) 0.095(2) Uani 1 1 d . U
H18 H -0.2650 -0.6516 -0.4526 0.113 Uiso 1 1 calc R .
C22 C -0.6215(8) -0.6092(8) 0.0098(6) 0.094(2) Uani 1 1 d . .
H22 H -0.7085 -0.6508 -0.0283 0.112 Uiso 1 1 calc R .
C10 C -0.9743(6) -0.4890(7) -0.2061(5) 0.0684(16) Uani 1 1 d . .
H10 H -1.0086 -0.5595 -0.2651 0.082 Uiso 1 1 calc R .
C23 C -0.5545(10) -0.6124(10) 0.1468(7) 0.107(2) Uani 1 1 d . U
C13 C -0.8794(7) -0.2836(8) -0.0335(6) 0.0864(19) Uani 1 1 d . U
H13 H -0.8466 -0.2147 0.0276 0.104 Uiso 1 1 calc R .
C24 C -0.4384(11) -0.5606(11) 0.1994(8) 0.122(3) Uani 1 1 d . U
H24 H -0.4004 -0.5702 0.2875 0.147 Uiso 1 1 calc R .
C25 C -0.3610(10) -0.4886(10) 0.1349(7) 0.118(3) Uani 1 1 d . U
H25 H -0.2750 -0.4483 0.1790 0.142 Uiso 1 1 calc R .
C5 C -0.9534(7) -0.4090(8) -0.5980(5) 0.085(2) Uani 1 1 d . .
H5 H -1.0093 -0.3372 -0.6430 0.102 Uiso 1 1 calc R .
F3 F -0.6168(11) -0.6710(12) 0.2224(6) 0.221(3) Uani 1 1 d . U

loop_
_atom_site_aniso_label
_atom_site_aniso_U_11
_atom_site_aniso_U_22
_atom_site_aniso_U_33
_atom_site_aniso_U_23
_atom_site_aniso_U_13
_atom_site_aniso_U_12
C15 0.043(2) 0.082(3) 0.065(3) -0.010(3) 0.0169(19) 0.000(2)
F4 0.122(3) 0.180(5) 0.144(3) -0.030(3) 0.059(2) 0.033(3)
C20 0.066(3) 0.084(4) 0.079(3) 0.008(3) 0.011(3) 0.026(3)
C2 0.050(2) 0.059(3) 0.051(2) 0.001(2) 0.0137(18) 0.006(2)
C1 0.052(2) 0.055(3) 0.059(3) -0.007(2) 0.011(2) -0.004(2)
C3 0.044(2) 0.069(3) 0.054(2) -0.002(3) 0.0101(18) 0.001(2)
C9 0.054(2) 0.069(3) 0.051(2) 0.009(2) 0.0125(19) 0.008(3)
C21 0.058(3) 0.075(3) 0.049(2) 0.001(3) 0.010(2) 0.010(3)
C17 0.069(3) 0.128(5) 0.064(3) -0.021(3) 0.025(2) -0.021(3)
C26 0.062(3) 0.104(4) 0.063(3) -0.018(3) -0.008(3) 0.021(3)
C8 0.055(3) 0.082(4) 0.084(3) -0.018(3) 0.009(3) 0.000(3)
C16 0.051(3) 0.089(4) 0.057(3) -0.011(3) 0.007(2) -0.004(3)
C14 0.052(3) 0.089(4) 0.084(4) -0.011(3) 0.010(3) 0.009(3)
C4 0.061(3) 0.074(3) 0.074(3) 0.002(3) 0.016(2) 0.001(3)
F2 0.166(4) 0.166(5) 0.138(3) 0.026(3) 0.067(3) -0.007(4)
C11 0.062(3) 0.093(4) 0.094(3) 0.015(3) 0.042(2) 0.011(3)
C12 0.062(2) 0.105(4) 0.077(3) 0.016(3) 0.027(2) 0.036(3)
C19 0.071(3) 0.116(4) 0.073(3) -0.016(3) 0.019(2) 0.032(3)
C7 0.070(3) 0.095(4) 0.072(3) -0.030(3) 0.010(3) -0.020(3)
F1 0.213(7) 0.203(6) 0.095(3) 0.005(4) 0.012(4) -0.034(6)
C6 0.077(4) 0.128(6) 0.053(3) -0.003(4) 0.005(3) -0.005(4)
C18 0.065(3) 0.142(6) 0.078(3) -0.023(3) 0.025(2) 0.013(4)
C22 0.090(4) 0.103(5) 0.088(4) 0.019(4) 0.027(3) 0.022(4)
C10 0.054(3) 0.077(3) 0.074(3) 0.001(3) 0.020(2) -0.001(3)
C23 0.124(5) 0.114(5) 0.084(3) 0.024(4) 0.032(3) 0.038(4)
C13 0.084(3) 0.094(4) 0.077(3) -0.021(3) 0.019(3) 0.016(3)
C24 0.139(6) 0.133(6) 0.083(4) 0.007(5) 0.017(4) 0.035(5)
C25 0.101(5) 0.127(5) 0.093(4) -0.029(4) -0.018(4) 0.022(5)
C5 0.075(4) 0.110(5) 0.055(3) 0.009(4) -0.001(3) 0.000(4)
F3 0.260(6) 0.264(8) 0.157(3) 0.082(4) 0.091(3) 0.011(6)

loop_
_atom_type_symbol
_atom_type_description
_atom_type_scat_dispersion_real
_atom_type_scat_dispersion_imag
_atom_type_scat_source
C C 0.0033 0.0016 'International Tables Vol C Tables 4.2.6.8 and 6.1.1.4'
H H 0.0000 0.0000 'International Tables Vol C Tables 4.2.6.8 and 6.1.1.4'
F F 0.0171 0.0103 'International Tables Vol C Tables 4.2.6.8 and 6.1.1.4'

loop_
_geom_angle_atom_site_label_1
_geom_angle_atom_site_label_2
_geom_angle_atom_site_label_3
_geom_angle
C20 C15 C2 118.9(5)
C16 C15 C20 119.8(5)
C16 C15 C2 121.2(5)
C15 C20 H20 121.0
C19 C20 C15 118.0(6)
C19 C20 H20 121.0
C1 C2 C15 121.2(4)
C1 C2 C21 123.4(5)
C21 C2 C15 115.4(4)
C2 C1 C3 121.9(5)
C2 C1 C9 121.7(4)
C9 C1 C3 116.4(4)
C8 C3 C1 123.1(5)
C8 C3 C4 116.9(5)
C4 C3 C1 120.0(5)
C14 C9 C1 121.9(5)
C14 C9 C10 117.1(5)
C10 C9 C1 121.0(5)
C26 C21 C2 118.9(5)
C22 C21 C2 119.9(5)
C22 C21 C26 121.2(5)
F2 C17 C16 121.8(8)
F2 C17 C18 114.6(7)
C18 C17 C16 123.3(7)
C21 C26 H26 121.5
C25 C26 C21 117.0(7)
C25 C26 H26 121.5
C3 C8 H8 118.8
C7 C8 C3 122.5(6)
C7 C8 H8 118.8
C15 C16 H16 120.6
C17 C16 C15 118.8(6)
C17 C16 H16 120.6
C9 C14 H14 119.8
C9 C14 C13 120.4(6)
C13 C14 H14 119.8
C3 C4 H4 120.6
C5 C4 C3 118.8(6)
C5 C4 H4 120.6
C12 C11 H11 120.1
C12 C11 C10 119.9(6)
C10 C11 H11 120.1
C11 C12 F4 117.5(6)
C11 C12 C13 121.1(6)
C13 C12 F4 121.4(6)
C20 C19 H19 119.0
C18 C19 C20 122.0(7)
C18 C19 H19 119.0
C8 C7 H7 121.0
C8 C7 C6 118.0(7)
C6 C7 H7 121.0
F1 C6 C7 118.4(8)
C5 C6 C7 120.9(6)
C5 C6 F1 120.7(8)
C17 C18 C19 118.0(7)
C17 C18 H18 121.0
C19 C18 H18 121.0
C21 C22 H22 121.7
C21 C22 C23 116.6(7)
C23 C22 H22 121.7
C9 C10 H10 119.3
C11 C10 C9 121.3(6)
C11 C10 H10 119.3
C24 C23 C22 123.1(9)
C24 C23 F3 116.0(8)
F3 C23 C22 120.9(8)
C14 C13 H13 119.9
C12 C13 C14 120.1(6)
C12 C13 H13 119.9
C23 C24 H24 118.1
C23 C24 C25 123.7(8)
C25 C24 H24 118.1
C26 C25 H25 120.8
C24 C25 C26 118.4(8)
C24 C25 H25 120.8
C4 C5 H5 118.6
C6 C5 C4 122.9(7)
C6 C5 H5 118.6

loop_
_geom_bond_atom_site_label_1
_geom_bond_atom_site_label_2
_geom_bond_distance
C15 C20 1.399(9)
C15 C2 1.502(7)
C15 C16 1.382(8)
F4 C12 1.369(8)
C20 H20 0.9300
C20 C19 1.388(10)
C2 C1 1.368(7)
C2 C21 1.459(7)
C1 C3 1.492(7)
C1 C9 1.463(8)
C3 C8 1.389(9)
C3 C4 1.408(8)
C9 C14 1.362(8)
C9 C10 1.403(8)
C21 C26 1.433(8)
C21 C22 1.368(9)
C17 C16 1.359(9)
C17 F2 1.292(9)
C17 C18 1.352(12)
C26 H26 0.9300
C26 C25 1.428(9)
C8 H8 0.9300
C8 C7 1.361(8)
C16 H16 0.9300
C14 H14 0.9300
C14 C13 1.393(10)
C4 H4 0.9300
C4 C5 1.363(8)
C11 H11 0.9300
C11 C12 1.329(9)
C11 C10 1.369(9)
C12 C13 1.350(10)
C19 H19 0.9300
C19 C18 1.362(11)
C7 H7 0.9300
C7 C6 1.382(11)
F1 C6 1.362(8)
C6 C5 1.308(11)
C18 H18 0.9300
C22 H22 0.9300
C22 C23 1.450(9)
C10 H10 0.9300
C23 C24 1.229(13)
C23 F3 1.311(12)
C13 H13 0.9300
C24 H24 0.9300
C24 C25 1.387(15)
C25 H25 0.9300
C5 H5 0.9300
